data_7134812
loop_
_publ_author_name
'Manoharan, Deepak'
'Bhowmik, Aritra'
'Mishra, Manish Kumar'
'Ghosh, Soumyajit'

_publ_section_title
;
 Water-driven modulation of multiresponsive properties in
 acylhydrazone-based crystals.
;
_journal_issue 65
_journal_name_full 'Chemical communications (Cambridge, England)'
_journal_page_first 12139
_journal_page_last 12142
_journal_paper_doi 10.1039/d5cc01375e
_journal_volume 61
_journal_year 2025
_chemical_formula_moiety 'C24 H15 Br N2 O, H2 O'
_chemical_formula_sum 'C24 H17 Br N2 O2'
_chemical_formula_weight 445.30
_space_group_crystal_system orthorhombic
_space_group_IT_number 19
_space_group_name_Hall 'P 2ac 2ab'
_space_group_name_H-M_alt 'P 21 21 21'
_atom_sites_solution_hydrogens mixed
_atom_sites_solution_primary iterative
_audit_creation_date 2024-09-14
_audit_creation_method
;
Olex2 1.5
(compiled 2024.02.16 svn.r378c4104 for OlexSys, GUI svn.r6928)
;
_audit_update_record
;
2025-03-08 deposited with the CCDC.	2025-06-25 downloaded from the CCDC.
;
_cell_angle_alpha 90
_cell_angle_beta 90
_cell_angle_gamma 90
_cell_formula_units_Z 4
_cell_length_a 4.723(3)
_cell_length_b 12.844(10)
_cell_length_c 32.01(2)
_cell_measurement_reflns_used 1901
_cell_measurement_temperature 300.00
_cell_measurement_theta_max 18.40
_cell_measurement_theta_min 2.55
_cell_volume 1942(2)
_computing_cell_refinement 'SAINT V8.40A (Bruker, 2019)'
_computing_data_reduction 'SAINT V8.40A (Bruker, 2019)'
_computing_molecular_graphics 'Olex2 1.5 (Dolomanov et al., 2009)'
_computing_publication_material 'Olex2 1.5 (Dolomanov et al., 2009)'
_computing_structure_refinement 'SHELXL 2019/3 (Sheldrick, 2015)'
_computing_structure_solution 'olex2.solve 1.5 (Bourhis et al., 2015)'
_diffrn_ambient_temperature 300.00
_diffrn_measured_fraction_theta_full 0.998
_diffrn_measured_fraction_theta_max 0.997
_diffrn_measurement_device_type 'Bruker APEX-II CCD'
_diffrn_measurement_method '\f and \w scans'
_diffrn_radiation_type MoK\a
_diffrn_radiation_wavelength 0.71073
_diffrn_reflns_av_R_equivalents 0.0997
_diffrn_reflns_av_unetI/netI 0.0785
_diffrn_reflns_Laue_measured_fraction_full 0.998
_diffrn_reflns_Laue_measured_fraction_max 0.997
_diffrn_reflns_limit_h_max 5
_diffrn_reflns_limit_h_min -5
_diffrn_reflns_limit_k_max 11
_diffrn_reflns_limit_k_min -14
_diffrn_reflns_limit_l_max 36
_diffrn_reflns_limit_l_min -36
_diffrn_reflns_number 15836
_diffrn_reflns_point_group_measured_fraction_full 0.998
_diffrn_reflns_point_group_measured_fraction_max 0.997
_diffrn_reflns_theta_full 24.098
_diffrn_reflns_theta_max 24.098
_diffrn_reflns_theta_min 2.482
_diffrn_source_current 1.4
_diffrn_source_power 0.07
_diffrn_source_voltage 50.0
_diffrn_standards_number 0
_exptl_absorpt_coefficient_mu 2.140
_exptl_absorpt_correction_T_max 0.7450
_exptl_absorpt_correction_T_min 0.4907
_exptl_absorpt_correction_type multi-scan
_exptl_absorpt_process_details
;
SADABS-2016/2 (Bruker,2016/2) was used for absorption correction.
wR2(int) was 0.1163 before and 0.0912 after correction.
The Ratio of minimum to maximum transmission is 0.6587.
The \l/2 correction factor is Not present.
;
_exptl_crystal_colour Yellow
_exptl_crystal_density_diffrn 1.523
_exptl_crystal_description Needle
_exptl_crystal_F_000 904
_exptl_crystal_size_max 0.7
_exptl_crystal_size_mid 0.6
_exptl_crystal_size_min 0.5
_refine_diff_density_max 0.230
_refine_diff_density_min -0.337
_refine_diff_density_rms 0.051
_refine_ls_abs_structure_details
;
 Flack x determined using 623 quotients [(I+)-(I-)]/[(I+)+(I-)]
 (Parsons, Flack and Wagner, Acta Cryst. B69 (2013) 249-259).
;
_refine_ls_abs_structure_Flack 0.006(11)
_refine_ls_extinction_method none
_refine_ls_goodness_of_fit_ref 1.011
_refine_ls_hydrogen_treatment mixed
_refine_ls_matrix_type full
_refine_ls_number_parameters 274
_refine_ls_number_reflns 3082
_refine_ls_number_restraints 0
_refine_ls_restrained_S_all 1.011
_refine_ls_R_factor_all 0.0842
_refine_ls_R_factor_gt 0.0421
_refine_ls_shift/su_max 0.000
_refine_ls_shift/su_mean 0.000
_refine_ls_structure_factor_coef Fsqd
_refine_ls_weighting_details 'w=1/[\s^2^(Fo^2^)+(0.0127P)^2^] where P=(Fo^2^+2Fc^2^)/3'
_refine_ls_weighting_scheme calc
_refine_ls_wR_factor_gt 0.0718
_refine_ls_wR_factor_ref 0.0859
_reflns_Friedel_coverage 0.666
_reflns_Friedel_fraction_full 0.998
_reflns_Friedel_fraction_max 0.997
_reflns_number_gt 2051
_reflns_number_total 3082
_reflns_threshold_expression 'I > 2\s(I)'
_cod_data_source_file d5cc01375e8.cif
_cod_data_source_block bdm12_300k_a
_cod_depositor_comments 'Adding full bibliography for 7134810--7134812.cif.'
_cod_database_code 7134812
_shelx_shelxl_version_number 2019/3
_shelx_space_group_comment
;
The symmetry employed for this shelxl refinement is uniquely defined
by the following loop, which should always be used as a source of
symmetry information in preference to the above space-group names.
They are only intended as comments.
;
_olex2_refinement_description
;
1. Fixed Uiso
 At 1.2 times of:
  All C(H) groups
2.a Aromatic/amide H refined with riding coordinates:
 C2(H2), C3(H3), C5(H5), C6(H6), C8(H8), C14(H14), C13(H13), C15(H15),
 C16(H16), C20(H20), C21(H21), C22(H22), C23(H23), C24(H24)
;
_olex2_submission_special_instructions 'No special instructions were received'

loop_
_space_group_symop_operation_xyz
'x, y, z'
'-x+1/2, -y, z+1/2'
'-x, y+1/2, -z+1/2'
'x+1/2, -y+1/2, -z'

loop_
_atom_site_label
_atom_site_type_symbol
_atom_site_fract_x
_atom_site_fract_y
_atom_site_fract_z
_atom_site_U_iso_or_equiv
_atom_site_adp_type
_atom_site_occupancy
_atom_site_site_symmetry_order
_atom_site_calc_flag
_atom_site_refinement_flags_posn
_atom_site_refinement_flags_adp
_atom_site_refinement_flags_occupancy
_atom_site_disorder_assembly
_atom_site_disorder_group
Br1 Br -0.63905(18) 0.56440(7) 0.09877(3) 0.0840(3) Uani 1 1 d . . . . .
N1 N 0.2903(10) 0.6664(5) 0.26052(17) 0.0434(14) Uani 1 1 d . . . . .
H1 H 0.281(9) 0.597(4) 0.2567(15) 0.030(17) Uiso 1 1 d . . . . .
O1 O 0.1724(9) 0.8285(3) 0.23942(14) 0.0572(12) Uani 1 1 d . . . . .
C1 C -0.4064(13) 0.6140(5) 0.1428(2) 0.0519(18) Uani 1 1 d . . . . .
C2 C -0.3097(15) 0.7147(6) 0.1410(2) 0.063(2) Uani 1 1 d . . . . .
H2 H -0.362971 0.757970 0.119038 0.075 Uiso 1 1 calc R U . . .
O2 O 0.6732(15) 0.9444(4) 0.24176(18) 0.0712(16) Uani 1 1 d . . . . .
H2A H 0.813(17) 0.909(6) 0.245(2) 0.09(3) Uiso 1 1 d . . . . .
H2B H 0.531(17) 0.907(6) 0.244(3) 0.10(4) Uiso 1 1 d . . . . .
N2 N 0.4808(10) 0.7060(4) 0.28958(17) 0.0467(14) Uani 1 1 d . . . . .
C3 C -0.1327(15) 0.7511(5) 0.1720(2) 0.0537(17) Uani 1 1 d . . . . .
H3 H -0.069113 0.819633 0.171160 0.064 Uiso 1 1 calc R U . . .
C4 C -0.0491(11) 0.6868(5) 0.2044(2) 0.0393(15) Uani 1 1 d . . . . .
C5 C -0.1510(13) 0.5864(5) 0.20586(19) 0.0475(15) Uani 1 1 d . . . . .
H5 H -0.097291 0.542912 0.227687 0.057 Uiso 1 1 calc R U . . .
C6 C -0.3328(13) 0.5494(5) 0.1752(2) 0.0522(16) Uani 1 1 d . . . . .
H6 H -0.403512 0.481874 0.176609 0.063 Uiso 1 1 calc R U . . .
C7 C 0.1457(13) 0.7324(5) 0.23642(18) 0.0434(15) Uani 1 1 d . . . . .
C8 C 0.5872(13) 0.6386(5) 0.31369(19) 0.0459(17) Uani 1 1 d . . . . .
H8 H 0.532837 0.569242 0.311191 0.055 Uiso 1 1 calc R U . . .
C9 C 0.7947(11) 0.6682(5) 0.34547(19) 0.0421(16) Uani 1 1 d . . . . .
C14 C 0.8930(14) 0.7704(5) 0.34719(19) 0.0490(16) Uani 1 1 d . . . . .
H14 H 0.822029 0.819038 0.328376 0.059 Uiso 1 1 calc R U . . .
C13 C 1.0914(13) 0.8012(5) 0.3759(2) 0.0495(17) Uani 1 1 d . . . . .
H13 H 1.152074 0.870111 0.376017 0.059 Uiso 1 1 calc R U . . .
C12 C 1.2034(11) 0.7322(5) 0.4046(2) 0.0432(15) Uani 1 1 d . . . . .
C11 C 1.1039(12) 0.6286(5) 0.40464(19) 0.0401(14) Uani 1 1 d . . . . .
C10 C 0.8977(12) 0.5942(4) 0.37466(18) 0.0399(15) Uani 1 1 d . . . . .
C15 C 0.8042(14) 0.4883(5) 0.3767(2) 0.0514(18) Uani 1 1 d . . . . .
H15 H 0.671638 0.464193 0.357494 0.062 Uiso 1 1 calc R U . . .
C16 C 0.9063(13) 0.4228(5) 0.4061(2) 0.0564(17) Uani 1 1 d . . . . .
H16 H 0.839195 0.354725 0.406742 0.068 Uiso 1 1 calc R U . . .
C17 C 1.1122(14) 0.4535(6) 0.43614(19) 0.0535(17) Uani 1 1 d . . . . .
C18 C 1.2126(11) 0.5569(6) 0.43477(18) 0.0447(16) Uani 1 1 d . . . . .
C19 C 1.4175(14) 0.5899(6) 0.46399(19) 0.0550(19) Uani 1 1 d . . . . .
C20 C 1.5180(13) 0.6942(7) 0.4623(2) 0.060(2) Uani 1 1 d . . . . .
H20 H 1.656749 0.715908 0.480980 0.072 Uiso 1 1 calc R U . . .
C21 C 1.4154(13) 0.7615(6) 0.4341(2) 0.0544(19) Uani 1 1 d . . . . .
H21 H 1.484455 0.829322 0.433767 0.065 Uiso 1 1 calc R U . . .
C22 C 1.5199(17) 0.5181(7) 0.4937(2) 0.075(2) Uani 1 1 d . . . . .
H22 H 1.655582 0.539107 0.513037 0.091 Uiso 1 1 calc R U . . .
C23 C 1.4218(18) 0.4178(7) 0.4945(2) 0.082(3) Uani 1 1 d . . . . .
H23 H 1.491568 0.371552 0.514358 0.098 Uiso 1 1 calc R U . . .
C24 C 1.2188(15) 0.3842(6) 0.4660(2) 0.068(2) Uani 1 1 d . . . . .
H24 H 1.154211 0.315831 0.466799 0.081 Uiso 1 1 calc R U . . .

loop_
_atom_site_aniso_label
_atom_site_aniso_U_11
_atom_site_aniso_U_22
_atom_site_aniso_U_33
_atom_site_aniso_U_23
_atom_site_aniso_U_13
_atom_site_aniso_U_12
Br1 0.0805(5) 0.0963(6) 0.0753(5) -0.0264(5) -0.0303(5) 0.0055(6)
N1 0.041(3) 0.042(4) 0.048(4) 0.000(3) -0.008(3) 0.001(3)
O1 0.050(3) 0.041(3) 0.081(3) -0.002(2) -0.018(3) 0.001(2)
C1 0.044(4) 0.065(5) 0.047(4) -0.011(4) -0.001(3) 0.004(4)
C2 0.068(5) 0.067(5) 0.053(5) 0.007(4) -0.009(4) 0.004(4)
O2 0.052(3) 0.038(3) 0.124(5) -0.015(3) -0.010(4) 0.004(3)
N2 0.041(3) 0.052(4) 0.047(4) -0.004(3) -0.008(3) 0.003(3)
C3 0.060(4) 0.046(4) 0.056(4) 0.004(4) -0.007(4) -0.002(4)
C4 0.030(3) 0.039(4) 0.048(4) -0.001(3) 0.002(3) 0.004(3)
C5 0.047(4) 0.044(4) 0.052(4) 0.004(3) -0.002(4) 0.002(4)
C6 0.051(4) 0.047(4) 0.059(4) -0.011(4) 0.000(4) -0.006(4)
C7 0.036(4) 0.046(4) 0.048(4) -0.003(3) 0.002(4) 0.001(4)
C8 0.047(4) 0.047(4) 0.043(4) -0.004(3) -0.001(3) 0.002(3)
C9 0.034(4) 0.051(4) 0.041(4) -0.007(3) 0.005(3) 0.004(3)
C14 0.052(4) 0.047(4) 0.048(4) 0.005(3) 0.004(4) 0.004(4)
C13 0.048(4) 0.052(4) 0.049(4) -0.004(4) 0.000(4) -0.002(4)
C12 0.035(3) 0.052(4) 0.043(4) -0.011(4) 0.008(3) 0.004(3)
C11 0.035(3) 0.050(4) 0.036(3) -0.003(3) 0.004(3) 0.007(3)
C10 0.039(3) 0.042(4) 0.039(4) -0.004(3) 0.004(3) 0.005(3)
C15 0.058(5) 0.042(4) 0.055(5) -0.005(4) 0.002(4) 0.002(3)
C16 0.062(4) 0.047(4) 0.061(4) 0.003(4) 0.011(4) -0.006(4)
C17 0.049(4) 0.067(5) 0.045(4) 0.006(4) 0.003(4) 0.018(5)
C18 0.043(4) 0.054(4) 0.038(4) -0.005(4) 0.010(3) 0.009(4)
C19 0.051(4) 0.081(6) 0.033(4) -0.007(4) -0.002(3) 0.010(4)
C20 0.049(4) 0.092(6) 0.039(5) -0.022(4) 0.000(3) 0.000(4)
C21 0.046(4) 0.068(5) 0.049(5) -0.017(4) 0.002(4) -0.006(4)
C22 0.078(6) 0.098(7) 0.050(5) 0.001(5) -0.008(4) 0.019(5)
C23 0.087(6) 0.108(8) 0.051(5) 0.021(5) 0.001(4) 0.024(6)
C24 0.079(6) 0.066(5) 0.057(5) 0.012(4) 0.009(4) 0.012(4)

loop_
_atom_type_symbol
_atom_type_description
_atom_type_scat_dispersion_real
_atom_type_scat_dispersion_imag
_atom_type_scat_source
C C 0.0033 0.0016 'International Tables Vol C Tables 4.2.6.8 and 6.1.1.4'
H H 0.0000 0.0000 'International Tables Vol C Tables 4.2.6.8 and 6.1.1.4'
Br Br -0.2901 2.4595 'International Tables Vol C Tables 4.2.6.8 and 6.1.1.4'
N N 0.0061 0.0033 'International Tables Vol C Tables 4.2.6.8 and 6.1.1.4'
O O 0.0106 0.0060 'International Tables Vol C Tables 4.2.6.8 and 6.1.1.4'

loop_
_geom_angle_atom_site_label_1
_geom_angle_atom_site_label_2
_geom_angle_atom_site_label_3
_geom_angle
_geom_angle_site_symmetry_1
_geom_angle_site_symmetry_3
_geom_angle_publ_flag
N2 N1 H1 119(3) . . ?
C7 N1 H1 122(3) . . ?
C7 N1 N2 119.1(6) . . ?
C2 C1 Br1 118.5(5) . . ?
C2 C1 C6 121.2(6) . . ?
C6 C1 Br1 120.3(5) . . ?
C1 C2 H2 120.3 . . ?
C1 C2 C3 119.4(6) . . ?
C3 C2 H2 120.3 . . ?
H2A O2 H2B 109(7) . . ?
C8 N2 N1 114.5(6) . . ?
C2 C3 H3 119.7 . . ?
C2 C3 C4 120.7(6) . . ?
C4 C3 H3 119.7 . . ?
C3 C4 C7 117.0(6) . . ?
C5 C4 C3 119.0(6) . . ?
C5 C4 C7 123.9(6) . . ?
C4 C5 H5 119.6 . . ?
C4 C5 C6 120.9(6) . . ?
C6 C5 H5 119.6 . . ?
C1 C6 C5 118.9(6) . . ?
C1 C6 H6 120.6 . . ?
C5 C6 H6 120.6 . . ?
N1 C7 C4 117.5(6) . . ?
O1 C7 N1 122.3(6) . . ?
O1 C7 C4 120.2(6) . . ?
N2 C8 H8 119.6 . . ?
N2 C8 C9 120.9(6) . . ?
C9 C8 H8 119.6 . . ?
C14 C9 C8 119.7(6) . . ?
C14 C9 C10 119.4(6) . . ?
C10 C9 C8 120.9(6) . . ?
C9 C14 H14 119.1 . . ?
C13 C14 C9 121.7(6) . . ?
C13 C14 H14 119.1 . . ?
C14 C13 H13 119.3 . . ?
C14 C13 C12 121.5(6) . . ?
C12 C13 H13 119.3 . . ?
C13 C12 C11 118.5(6) . . ?
C13 C12 C21 122.7(6) . . ?
C11 C12 C21 118.8(6) . . ?
C12 C11 C10 121.0(5) . . ?
C12 C11 C18 119.2(6) . . ?
C18 C11 C10 119.8(5) . . ?
C9 C10 C11 117.8(5) . . ?
C9 C10 C15 124.1(6) . . ?
C15 C10 C11 118.1(5) . . ?
C10 C15 H15 119.6 . . ?
C16 C15 C10 120.9(6) . . ?
C16 C15 H15 119.6 . . ?
C15 C16 H16 118.6 . . ?
C15 C16 C17 122.8(6) . . ?
C17 C16 H16 118.6 . . ?
C18 C17 C16 118.0(6) . . ?
C24 C17 C16 122.0(7) . . ?
C24 C17 C18 119.9(7) . . ?
C17 C18 C11 120.4(6) . . ?
C17 C18 C19 119.5(6) . . ?
C19 C18 C11 120.0(7) . . ?
C18 C19 C20 119.1(6) . . ?
C18 C19 C22 119.1(7) . . ?
C22 C19 C20 121.8(7) . . ?
C19 C20 H20 119.6 . . ?
C21 C20 C19 120.8(7) . . ?
C21 C20 H20 119.6 . . ?
C12 C21 H21 119.0 . . ?
C20 C21 C12 121.9(7) . . ?
C20 C21 H21 119.0 . . ?
C19 C22 H22 119.6 . . ?
C23 C22 C19 120.7(8) . . ?
C23 C22 H22 119.6 . . ?
C22 C23 H23 119.6 . . ?
C22 C23 C24 120.9(8) . . ?
C24 C23 H23 119.6 . . ?
C17 C24 H24 120.1 . . ?
C23 C24 C17 119.9(8) . . ?
C23 C24 H24 120.1 . . ?

loop_
_geom_bond_atom_site_label_1
_geom_bond_atom_site_label_2
_geom_bond_distance
_geom_bond_site_symmetry_2
_geom_bond_publ_flag
Br1 C1 1.897(6) . ?
N1 H1 0.90(5) . ?
N1 N2 1.390(6) . ?
N1 C7 1.335(7) . ?
O1 C7 1.244(6) . ?
C1 C2 1.373(8) . ?
C1 C6 1.374(8) . ?
C2 H2 0.9300 . ?
C2 C3 1.380(9) . ?
O2 H2A 0.80(8) . ?
O2 H2B 0.83(8) . ?
N2 C8 1.264(7) . ?
C3 H3 0.9300 . ?
C3 C4 1.383(8) . ?
C4 C5 1.376(8) . ?
C4 C7 1.497(8) . ?
C5 H5 0.9300 . ?
C5 C6 1.388(8) . ?
C6 H6 0.9300 . ?
C8 H8 0.9300 . ?
C8 C9 1.463(8) . ?
C9 C14 1.394(8) . ?
C9 C10 1.418(8) . ?
C14 H14 0.9300 . ?
C14 C13 1.370(8) . ?
C13 H13 0.9300 . ?
C13 C12 1.382(8) . ?
C12 C11 1.412(8) . ?
C12 C21 1.427(8) . ?
C11 C10 1.436(8) . ?
C11 C18 1.429(8) . ?
C10 C15 1.432(8) . ?
C15 H15 0.9300 . ?
C15 C16 1.351(8) . ?
C16 H16 0.9300 . ?
C16 C17 1.424(9) . ?
C17 C18 1.410(9) . ?
C17 C24 1.401(9) . ?
C18 C19 1.411(8) . ?
C19 C20 1.422(9) . ?
C19 C22 1.411(9) . ?
C20 H20 0.9300 . ?
C20 C21 1.341(9) . ?
C21 H21 0.9300 . ?
C22 H22 0.9300 . ?
C22 C23 1.369(10) . ?
C23 H23 0.9300 . ?
C23 C24 1.392(9) . ?
C24 H24 0.9300 . ?

loop_
_geom_torsion_atom_site_label_1
_geom_torsion_atom_site_label_2
_geom_torsion_atom_site_label_3
_geom_torsion_atom_site_label_4
_geom_torsion
_geom_torsion_site_symmetry_1
_geom_torsion_site_symmetry_2
_geom_torsion_site_symmetry_3
_geom_torsion_site_symmetry_4
_geom_torsion_publ_flag
Br1 C1 C2 C3 -177.9(5) . . . . ?
Br1 C1 C6 C5 176.8(5) . . . . ?
N1 N2 C8 C9 179.0(5) . . . . ?
C1 C2 C3 C4 1.0(10) . . . . ?
C2 C1 C6 C5 -1.8(10) . . . . ?
C2 C3 C4 C5 -1.7(9) . . . . ?
C2 C3 C4 C7 179.3(6) . . . . ?
N2 N1 C7 O1 -1.0(9) . . . . ?
N2 N1 C7 C4 177.7(4) . . . . ?
N2 C8 C9 C14 -5.0(9) . . . . ?
N2 C8 C9 C10 175.0(5) . . . . ?
C3 C4 C5 C6 0.7(9) . . . . ?
C3 C4 C7 N1 -161.5(5) . . . . ?
C3 C4 C7 O1 17.3(9) . . . . ?
C4 C5 C6 C1 1.1(9) . . . . ?
C5 C4 C7 N1 19.6(8) . . . . ?
C5 C4 C7 O1 -161.6(6) . . . . ?
C6 C1 C2 C3 0.8(10) . . . . ?
C7 N1 N2 C8 173.5(5) . . . . ?
C7 C4 C5 C6 179.5(6) . . . . ?
C8 C9 C14 C13 -178.7(6) . . . . ?
C8 C9 C10 C11 179.2(5) . . . . ?
C8 C9 C10 C15 -2.2(9) . . . . ?
C9 C14 C13 C12 -0.1(9) . . . . ?
C9 C10 C15 C16 -178.2(6) . . . . ?
C14 C9 C10 C11 -0.8(8) . . . . ?
C14 C9 C10 C15 177.8(6) . . . . ?
C14 C13 C12 C11 -1.5(9) . . . . ?
C14 C13 C12 C21 178.3(6) . . . . ?
C13 C12 C11 C10 2.0(8) . . . . ?
C13 C12 C11 C18 -178.5(5) . . . . ?
C13 C12 C21 C20 178.7(6) . . . . ?
C12 C11 C10 C9 -0.9(8) . . . . ?
C12 C11 C10 C15 -179.5(5) . . . . ?
C12 C11 C18 C17 178.5(5) . . . . ?
C12 C11 C18 C19 -0.1(8) . . . . ?
C11 C12 C21 C20 -1.4(9) . . . . ?
C11 C10 C15 C16 0.4(9) . . . . ?
C11 C18 C19 C20 -1.5(8) . . . . ?
C11 C18 C19 C22 179.4(6) . . . . ?
C10 C9 C14 C13 1.3(9) . . . . ?
C10 C11 C18 C17 -2.0(8) . . . . ?
C10 C11 C18 C19 179.3(5) . . . . ?
C10 C15 C16 C17 -0.8(10) . . . . ?
C15 C16 C17 C18 -0.1(9) . . . . ?
C15 C16 C17 C24 -179.0(6) . . . . ?
C16 C17 C18 C11 1.5(8) . . . . ?
C16 C17 C18 C19 -179.8(5) . . . . ?
C16 C17 C24 C23 179.5(6) . . . . ?
C17 C18 C19 C20 179.8(6) . . . . ?
C17 C18 C19 C22 0.7(9) . . . . ?
C18 C11 C10 C9 179.7(5) . . . . ?
C18 C11 C10 C15 1.1(8) . . . . ?
C18 C17 C24 C23 0.6(10) . . . . ?
C18 C19 C20 C21 1.7(9) . . . . ?
C18 C19 C22 C23 -0.3(10) . . . . ?
C19 C20 C21 C12 -0.2(10) . . . . ?
C19 C22 C23 C24 0.0(11) . . . . ?
C20 C19 C22 C23 -179.4(7) . . . . ?
C21 C12 C11 C10 -177.9(5) . . . . ?
C21 C12 C11 C18 1.6(8) . . . . ?
C22 C19 C20 C21 -179.2(6) . . . . ?
C22 C23 C24 C17 -0.2(11) . . . . ?
C24 C17 C18 C11 -179.5(5) . . . . ?
C24 C17 C18 C19 -0.8(9) . . . . ?
